data_4071098
loop_
_publ_author_name
'Weber, Immo'
'Heinemann, Frank W.'
'Bauer, Walter'
'Superchi, Stefano'
'Zahl, Achim'
'Richter, Daniela'
'Zenneck, Ulrich'

_publ_section_title
;
 Diastereoselective Routes to
 [Amino{\s(P):\h6-(ansa-phosphinite)benzene}chlororuthenium(II)] PF6Salts:
 Kinetic versus Thermodynamic Preferences
;
_journal_issue 16
_journal_name_full Organometallics
_journal_page_first 4116
_journal_paper_doi 10.1021/om701257m
_journal_volume 27
_journal_year 2008
_chemical_absolute_configuration ad
_chemical_formula_moiety 'C29 H32 Cl N O2 P Ru, F6 P, C H4 O'
_chemical_formula_sum 'C30 H36 Cl F6 N O3 P2 Ru'
_chemical_formula_weight 771.06
_chemical_name_systematic
; 
 ? 
;
_space_group_IT_number 19
_symmetry_cell_setting orthorhombic
_symmetry_space_group_name_Hall 'P 2ac 2ab'
_symmetry_space_group_name_H-M 'P 21 21 21'
_atom_sites_solution_hydrogens geom
_atom_sites_solution_primary direct
_atom_sites_solution_secondary difmap
_audit_creation_method SHELXL-97
_cell_angle_alpha 90.00
_cell_angle_beta 90.00
_cell_angle_gamma 90.00
_cell_formula_units_Z 4
_cell_length_a 10.554(2)
_cell_length_b 13.1500(10)
_cell_length_c 23.409(4)
_cell_measurement_reflns_used 273
_cell_measurement_temperature 100(2)
_cell_measurement_theta_max 20.00
_cell_measurement_theta_min 6.00
_cell_volume 3248.8(9)
_computing_cell_refinement 'EVALCCD (Bruker-Nonius, 2002)'
_computing_data_collection 'COLLECT (Bruker-Nonius, 2002)'
_computing_data_reduction 'EVALCCD (Bruker-Nonius, 2002)'
_computing_molecular_graphics 'SHELXTL 6.12 (Bruker AXS, 2002)'
_computing_publication_material 'SHELXTL 6.12 (Bruker AXS, 2002)'
_computing_structure_refinement 'SHELXTL 6.12 (Bruker AXS, 2002)'
_computing_structure_solution 'SHELXTL 6.12 (Bruker AXS, 2002)'
_diffrn_ambient_temperature 100(2)
_diffrn_detector_area_resol_mean 9
_diffrn_measured_fraction_theta_full 0.996
_diffrn_measured_fraction_theta_max 0.996
_diffrn_measurement_device_type 'Bruker-Nonius KappaCCD'
_diffrn_measurement_method
;
 \f- and \w-rotations with 1.30 \% and 39 sec per frame
;
_diffrn_radiation_monochromator graphite
_diffrn_radiation_source 'fine-focus sealed tube'
_diffrn_radiation_type MoK\a
_diffrn_radiation_wavelength 0.71073
_diffrn_reflns_av_R_equivalents 0.0534
_diffrn_reflns_av_sigmaI/netI 0.0498
_diffrn_reflns_limit_h_max 13
_diffrn_reflns_limit_h_min -13
_diffrn_reflns_limit_k_max 16
_diffrn_reflns_limit_k_min -16
_diffrn_reflns_limit_l_max 30
_diffrn_reflns_limit_l_min -30
_diffrn_reflns_number 32057
_diffrn_reflns_theta_full 27.10
_diffrn_reflns_theta_max 27.10
_diffrn_reflns_theta_min 3.22
_exptl_absorpt_coefficient_mu 0.730
_exptl_absorpt_correction_T_max 0.930
_exptl_absorpt_correction_T_min 0.773
_exptl_absorpt_correction_type integration
_exptl_absorpt_process_details
;
 Gaussian integration (Coppens, 1970)
;
_exptl_crystal_colour yellow
_exptl_crystal_density_diffrn 1.576
_exptl_crystal_density_method 'not measured'
_exptl_crystal_description block
_exptl_crystal_F_000 1568
_exptl_crystal_size_max 0.42
_exptl_crystal_size_mid 0.23
_exptl_crystal_size_min 0.14
_refine_diff_density_max 0.983
_refine_diff_density_min -1.171
_refine_diff_density_rms 0.131
_refine_ls_abs_structure_details
;
 Flack H D (1983), Acta Cryst. A39, 876-881
 3094 Friedel pairs used in the refinement of Flack parameter
;
_refine_ls_abs_structure_Flack 0.01(4)
_refine_ls_extinction_method none
_refine_ls_goodness_of_fit_ref 1.173
_refine_ls_hydrogen_treatment constr
_refine_ls_matrix_type full
_refine_ls_number_parameters 456
_refine_ls_number_reflns 7093
_refine_ls_number_restraints 198
_refine_ls_restrained_S_all 1.178
_refine_ls_R_factor_all 0.0620
_refine_ls_R_factor_gt 0.0528
_refine_ls_shift/su_max 0.008
_refine_ls_shift/su_mean 0.000
_refine_ls_structure_factor_coef Fsqd
_refine_ls_weighting_details 'calc w=1/[\s^2^(Fo^2^)+(0.0284P)^2^+10.5857P] where P=(Fo^2^+2Fc^2^)/3'
_refine_ls_weighting_scheme calc
_refine_ls_wR_factor_gt 0.1084
_refine_ls_wR_factor_ref 0.1114
_reflns_number_gt 6386
_reflns_number_total 7093
_reflns_threshold_expression >2sigma(I)
_cod_data_source_file om701257m-file005.cif
_cod_data_source_block iw0401a
_cod_original_sg_symbol_Hall P2ac2ab
_cod_original_sg_symbol_H-M P2(1)2(1)2(1)
_cod_database_code 4071098

loop_
_symmetry_equiv_pos_as_xyz
'x, y, z'
'-x+1/2, -y, z+1/2'
'-x, y+1/2, -z+1/2'
'x+1/2, -y+1/2, -z'

loop_
_atom_site_label
_atom_site_type_symbol
_atom_site_fract_x
_atom_site_fract_y
_atom_site_fract_z
_atom_site_U_iso_or_equiv
_atom_site_adp_type
_atom_site_occupancy
_atom_site_symmetry_multiplicity
_atom_site_calc_flag
_atom_site_refinement_flags
_atom_site_disorder_assembly
_atom_site_disorder_group
Ru1 Ru 0.18145(4) 0.05457(3) 0.193210(17) 0.01652(10) Uani 1 1 d . . .
Cl1 Cl 0.08629(14) 0.01462(12) 0.10222(6) 0.0298(3) Uani 1 1 d . . .
P1 P 0.16970(15) 0.22171(10) 0.16587(6) 0.0213(3) Uani 1 1 d . . .
O1 O 0.1837(4) 0.2997(3) 0.21935(15) 0.0241(8) Uani 1 1 d . . .
O2 O 0.0882(4) 0.2605(3) 0.32742(17) 0.0302(10) Uani 1 1 d . . .
N1 N 0.3655(4) 0.0377(3) 0.15176(17) 0.0212(10) Uani 1 1 d . B .
H1B H 0.3876 0.1007 0.1379 0.025 Uiso 1 1 calc R . .
H1C H 0.4230 0.0220 0.1799 0.025 Uiso 1 1 calc R . .
C1 C 0.2627(5) 0.0291(4) 0.2793(2) 0.0188(12) Uani 1 1 d . . .
H1A H 0.3530 0.0479 0.2869 0.023 Uiso 1 1 calc R . .
C2 C 0.2337(5) -0.0688(4) 0.2578(2) 0.0225(12) Uani 1 1 d . . .
H2A H 0.3049 -0.1161 0.2485 0.027 Uiso 1 1 calc R . .
C3 C 0.1135(5) -0.0911(4) 0.2371(2) 0.0222(12) Uani 1 1 d . . .
H3A H 0.0996 -0.1541 0.2140 0.027 Uiso 1 1 calc R . .
C4 C 0.0195(5) -0.0148(4) 0.2384(2) 0.0232(12) Uani 1 1 d . . .
H4A H -0.0615 -0.0261 0.2171 0.028 Uiso 1 1 calc R . .
C5 C 0.0427(5) 0.0808(4) 0.2626(2) 0.0209(12) Uani 1 1 d . . .
H5A H -0.0218 0.1361 0.2586 0.025 Uiso 1 1 calc R . .
C6 C 0.1663(6) 0.1046(4) 0.2836(2) 0.0203(11) Uani 1 1 d . . .
C7 C 0.1984(5) 0.2081(4) 0.3091(2) 0.0242(11) Uani 1 1 d . . .
H7A H 0.2554 0.1978 0.3428 0.029 Uiso 1 1 calc R . .
C8 C 0.2648(6) 0.2752(4) 0.2665(2) 0.0233(13) Uani 1 1 d . . .
H8A H 0.2922 0.3387 0.2855 0.028 Uiso 1 1 calc R . .
H8B H 0.3414 0.2400 0.2521 0.028 Uiso 1 1 calc R . .
C9 C 0.0329(9) 0.2227(6) 0.3783(3) 0.055(2) Uani 1 1 d . . .
H9A H -0.0481 0.2570 0.3851 0.082 Uiso 1 1 calc R . .
H9B H 0.0900 0.2356 0.4105 0.082 Uiso 1 1 calc R . .
H9C H 0.0187 0.1494 0.3746 0.082 Uiso 1 1 calc R . .
C11 C 0.2897(6) 0.2676(4) 0.1159(2) 0.0247(14) Uani 1 1 d D . .
C12 C 0.3672(6) 0.3479(4) 0.1317(3) 0.0272(14) Uani 1 1 d D . .
H12A H 0.3607 0.3769 0.1687 0.033 Uiso 1 1 calc R . .
C13 C 0.4549(7) 0.3855(5) 0.0923(3) 0.0391(17) Uani 1 1 d D . .
H13A H 0.5062 0.4421 0.1023 0.047 Uiso 1 1 calc R . .
C14 C 0.4680(7) 0.3419(5) 0.0399(3) 0.0399(17) Uani 1 1 d D . .
H14A H 0.5287 0.3681 0.0137 0.048 Uiso 1 1 calc R . .
C15 C 0.3946(8) 0.2612(7) 0.0247(3) 0.053(2) Uani 1 1 d D . .
H15A H 0.4060 0.2303 -0.0116 0.064 Uiso 1 1 calc R . .
C16 C 0.3023(7) 0.2231(5) 0.0620(2) 0.0421(18) Uani 1 1 d D . .
H16A H 0.2493 0.1682 0.0509 0.051 Uiso 1 1 calc R . .
C21 C 0.0211(6) 0.2734(5) 0.1387(2) 0.0269(13) Uani 1 1 d . . .
C22 C 0.0196(7) 0.3735(5) 0.1204(3) 0.0371(17) Uani 1 1 d . . .
H22A H 0.0960 0.4117 0.1190 0.044 Uiso 1 1 calc R . .
C23 C -0.0935(7) 0.4176(5) 0.1042(3) 0.0418(19) Uani 1 1 d . . .
H23A H -0.0942 0.4864 0.0919 0.050 Uiso 1 1 calc R . .
C24 C -0.2054(7) 0.3635(6) 0.1056(3) 0.0400(18) Uani 1 1 d . . .
H24A H -0.2824 0.3944 0.0937 0.048 Uiso 1 1 calc R . .
C25 C -0.2048(6) 0.2644(6) 0.1245(3) 0.0375(17) Uani 1 1 d . . .
H25A H -0.2817 0.2270 0.1263 0.045 Uiso 1 1 calc R . .
C26 C -0.0923(6) 0.2194(5) 0.1407(3) 0.0290(14) Uani 1 1 d . . .
H26A H -0.0922 0.1508 0.1533 0.035 Uiso 1 1 calc R . .
C30 C 0.3861(5) -0.0371(4) 0.1040(2) 0.0253(13) Uani 1 1 d . . .
H30A H 0.3263 -0.0194 0.0723 0.030 Uiso 1 1 calc R A 1
C31 C 0.5169(11) -0.0273(18) 0.0817(4) 0.0353(19) Uani 0.699(7) 1 d PDU B 1
C32 C 0.5458(9) 0.0218(10) 0.0308(4) 0.057(2) Uani 0.699(7) 1 d PDU B 1
H32 H 0.4802 0.0550 0.0102 0.069 Uiso 0.699(7) 1 calc PR B 1
C33 C 0.6717(11) 0.0235(11) 0.0087(5) 0.072(2) Uani 0.699(7) 1 d PDU B 1
H33 H 0.6876 0.0506 -0.0282 0.086 Uiso 0.699(7) 1 calc PR B 1
C34 C 0.7685(10) -0.0134(13) 0.0403(5) 0.062(3) Uani 0.699(7) 1 d PDU B 1
H34 H 0.8523 -0.0144 0.0255 0.075 Uiso 0.699(7) 1 calc PR B 1
C35 C 0.7447(7) -0.0481(9) 0.0921(3) 0.0341(19) Uani 0.699(7) 1 d PDU B 1
H35 H 0.8126 -0.0706 0.1155 0.041 Uiso 0.699(7) 1 calc PR B 1
C36 C 0.6217(7) -0.0521(8) 0.1128(3) 0.0279(17) Uani 0.699(7) 1 d PDU B 1
H36 H 0.6097 -0.0735 0.1511 0.033 Uiso 0.699(7) 1 calc PR B 1
C31A C 0.524(3) -0.031(4) 0.0756(10) 0.038(3) Uani 0.301(7) 1 d PDU B 2
C32A C 0.5282(15) -0.067(2) 0.0191(7) 0.040(3) Uani 0.301(7) 1 d PDU B 2
H32A H 0.4524 -0.0884 0.0009 0.049 Uiso 0.301(7) 1 calc PR B 2
C33A C 0.6430(16) -0.071(2) -0.0103(8) 0.051(3) Uani 0.301(7) 1 d PDU B 2
H33A H 0.6457 -0.0954 -0.0484 0.062 Uiso 0.301(7) 1 calc PR B 2
C34A C 0.7495(19) -0.039(2) 0.0154(10) 0.062(3) Uani 0.301(7) 1 d PDU B 2
H34A H 0.8300 -0.0656 0.0051 0.074 Uiso 0.301(7) 1 calc PR B 2
C35A C 0.737(2) 0.032(2) 0.0567(10) 0.058(3) Uani 0.301(7) 1 d PDU B 2
H35A H 0.7985 0.0842 0.0619 0.070 Uiso 0.301(7) 1 calc PR B 2
C36A C 0.6280(18) 0.0252(19) 0.0918(8) 0.047(2) Uani 0.301(7) 1 d PDU B 2
H36A H 0.6267 0.0601 0.1274 0.057 Uiso 0.301(7) 1 calc PR B 2
C37 C 0.3548(8) -0.1433(5) 0.1238(3) 0.047(2) Uani 1 1 d . B .
H37A H 0.3617 -0.1905 0.0916 0.071 Uiso 1 1 calc R . .
H37B H 0.2682 -0.1447 0.1389 0.071 Uiso 1 1 calc R . .
H37C H 0.4143 -0.1635 0.1539 0.071 Uiso 1 1 calc R . .
P2 P 0.64491(14) 0.10463(11) 0.26678(7) 0.0227(3) Uani 1 1 d . . .
F21 F 0.7301(4) 0.0456(3) 0.31208(19) 0.0557(12) Uani 1 1 d . . .
F22 F 0.5489(4) 0.1386(3) 0.31531(17) 0.0473(11) Uani 1 1 d . . .
F23 F 0.5586(4) 0.1624(3) 0.22048(16) 0.0366(9) Uani 1 1 d . . .
F24 F 0.7385(3) 0.0690(3) 0.21715(17) 0.0415(10) Uani 1 1 d . . .
F25 F 0.7287(3) 0.2047(3) 0.27538(16) 0.0350(9) Uani 1 1 d . . .
F26 F 0.5607(3) 0.0028(2) 0.25682(15) 0.0301(8) Uani 1 1 d . . .
O40 O 0.1726(9) -0.0788(6) -0.0324(3) 0.101(2) Uani 1 1 d . . .
H40 H 0.1879 -0.0657 0.0020 0.152 Uiso 1 1 calc R . .
C40 C 0.0922(13) -0.1576(8) -0.0356(5) 0.099(4) Uani 1 1 d . . .
H40A H 0.1326 -0.2183 -0.0196 0.148 Uiso 1 1 calc R . .
H40B H 0.0703 -0.1701 -0.0757 0.148 Uiso 1 1 calc R . .
H40C H 0.0152 -0.1420 -0.0140 0.148 Uiso 1 1 calc R . .

loop_
_atom_site_aniso_label
_atom_site_aniso_U_11
_atom_site_aniso_U_22
_atom_site_aniso_U_33
_atom_site_aniso_U_23
_atom_site_aniso_U_13
_atom_site_aniso_U_12
Ru1 0.01202(19) 0.01744(17) 0.02009(17) 0.00336(18) -0.00114(19) 0.00026(19)
Cl1 0.0178(7) 0.0458(9) 0.0258(7) -0.0025(6) -0.0054(6) 0.0004(6)
P1 0.0180(8) 0.0212(7) 0.0246(7) 0.0056(5) -0.0004(7) 0.0042(6)
O1 0.026(2) 0.0185(17) 0.0280(19) 0.0031(14) -0.002(2) 0.0073(19)
O2 0.036(3) 0.022(2) 0.032(2) -0.0045(17) 0.0083(19) 0.0052(19)
N1 0.018(2) 0.027(3) 0.019(2) 0.0052(19) -0.0010(17) -0.0006(19)
C1 0.015(3) 0.020(3) 0.020(2) 0.005(2) 0.004(2) -0.001(2)
C2 0.028(3) 0.017(3) 0.022(3) 0.009(2) 0.006(2) 0.006(2)
C3 0.022(3) 0.021(3) 0.023(3) 0.006(2) 0.006(2) -0.004(2)
C4 0.012(3) 0.030(3) 0.028(3) 0.006(2) 0.004(2) 0.001(2)
C5 0.013(3) 0.026(3) 0.023(3) 0.001(2) 0.004(2) 0.008(2)
C6 0.018(3) 0.021(2) 0.022(2) 0.005(2) 0.003(2) 0.001(2)
C7 0.023(3) 0.030(3) 0.020(2) 0.001(2) -0.003(3) 0.003(2)
C8 0.022(3) 0.019(3) 0.029(3) -0.003(2) -0.002(2) -0.004(2)
C9 0.066(6) 0.058(5) 0.041(4) 0.006(4) 0.014(4) 0.024(5)
C11 0.029(4) 0.023(3) 0.022(3) 0.006(2) -0.002(2) 0.006(2)
C12 0.025(3) 0.018(3) 0.039(3) -0.002(2) 0.012(3) 0.004(2)
C13 0.039(4) 0.031(4) 0.048(4) 0.003(3) 0.012(3) 0.003(3)
C14 0.041(4) 0.049(4) 0.029(3) 0.014(3) 0.008(3) -0.009(3)
C15 0.063(6) 0.076(6) 0.020(3) 0.002(3) 0.006(3) -0.026(5)
C16 0.049(5) 0.058(4) 0.020(3) 0.003(3) -0.007(3) -0.028(4)
C21 0.027(4) 0.031(3) 0.023(3) 0.003(2) -0.003(2) 0.008(3)
C22 0.045(5) 0.027(3) 0.039(4) 0.003(3) -0.011(3) 0.018(3)
C23 0.050(5) 0.037(4) 0.038(4) -0.003(3) -0.016(3) 0.026(3)
C24 0.032(4) 0.067(5) 0.022(3) -0.013(3) -0.010(3) 0.031(4)
C25 0.022(4) 0.065(5) 0.025(3) -0.005(3) -0.003(3) 0.016(3)
C26 0.023(3) 0.036(3) 0.029(3) 0.005(3) 0.003(3) 0.007(3)
C30 0.018(3) 0.033(4) 0.025(3) -0.001(2) 0.001(2) -0.003(2)
C31 0.018(3) 0.063(4) 0.025(4) 0.015(4) 0.002(3) 0.007(3)
C32 0.030(4) 0.095(5) 0.047(4) 0.033(4) 0.001(3) 0.010(4)
C33 0.043(4) 0.119(6) 0.054(4) 0.040(5) 0.009(4) 0.007(5)
C34 0.029(4) 0.107(6) 0.052(5) 0.023(5) 0.012(4) 0.011(5)
C35 0.011(3) 0.064(4) 0.027(3) 0.012(4) 0.001(3) 0.010(4)
C36 0.013(3) 0.054(4) 0.016(3) 0.018(3) 0.006(3) 0.015(3)
C31A 0.017(5) 0.069(5) 0.027(5) 0.018(5) 0.005(4) 0.007(5)
C32A 0.017(5) 0.080(6) 0.025(5) 0.015(5) 0.005(5) 0.001(5)
C33A 0.025(6) 0.099(7) 0.031(6) 0.020(6) 0.012(5) 0.004(6)
C34A 0.033(6) 0.105(7) 0.047(6) 0.016(6) 0.013(6) 0.007(6)
C35A 0.031(5) 0.097(6) 0.047(5) 0.012(5) 0.009(5) 0.006(5)
C36A 0.026(4) 0.080(5) 0.037(4) 0.014(5) 0.005(4) 0.008(4)
C37 0.050(5) 0.032(4) 0.059(5) -0.020(3) 0.030(4) -0.012(3)
P2 0.0159(8) 0.0173(7) 0.0350(8) 0.0028(6) -0.0035(6) -0.0037(6)
F21 0.044(2) 0.042(2) 0.080(3) 0.033(2) -0.040(2) -0.0261(19)
F22 0.047(2) 0.052(2) 0.044(2) -0.0211(19) 0.014(2) -0.022(2)
F23 0.028(2) 0.0301(19) 0.052(2) 0.0092(17) -0.0076(18) 0.0033(16)
F24 0.0229(19) 0.032(2) 0.069(3) -0.0153(19) 0.0122(18) 0.0012(16)
F25 0.031(2) 0.0220(17) 0.052(2) 0.0039(16) 0.0032(17) -0.0103(15)
F26 0.0207(19) 0.0227(17) 0.047(2) -0.0024(15) -0.0056(16) -0.0061(15)
O40 0.100(6) 0.094(6) 0.109(6) 0.019(5) -0.043(5) -0.013(5)
C40 0.119(11) 0.073(8) 0.104(9) -0.014(7) 0.007(8) -0.031(7)

loop_
_atom_type_symbol
_atom_type_description
_atom_type_scat_dispersion_real
_atom_type_scat_dispersion_imag
_atom_type_scat_source
C C 0.0033 0.0016 'International Tables Vol C Tables 4.2.6.8 and 6.1.1.4'
H H 0.0000 0.0000 'International Tables Vol C Tables 4.2.6.8 and 6.1.1.4'
N N 0.0061 0.0033 'International Tables Vol C Tables 4.2.6.8 and 6.1.1.4'
O O 0.0106 0.0060 'International Tables Vol C Tables 4.2.6.8 and 6.1.1.4'
F F 0.0171 0.0103 'International Tables Vol C Tables 4.2.6.8 and 6.1.1.4'
P P 0.1023 0.0942 'International Tables Vol C Tables 4.2.6.8 and 6.1.1.4'
Ru Ru -1.2594 0.8363 'International Tables Vol C Tables 4.2.6.8 and 6.1.1.4'
Cl Cl 0.1484 0.1585 'International Tables Vol C Tables 4.2.6.8 and 6.1.1.4'

loop_
_exptl_crystal_face_index_h
_exptl_crystal_face_index_k
_exptl_crystal_face_index_l
_exptl_crystal_face_perp_dist
1 0 0 0.210
-1 0 0 0.210
0 1 0 0.100
0 -1 0 0.130
0 0 1 0.050
0 0 -1 0.060
1 0 -5 0.108
1 0 3 0.140
-1 0 4 0.122
-1 0 -3 0.155

loop_
_geom_angle_atom_site_label_1
_geom_angle_atom_site_label_2
_geom_angle_atom_site_label_3
_geom_angle
N1 Ru1 C4 149.3(2)
N1 Ru1 C5 158.53(18)
C4 Ru1 C5 37.0(2)
N1 Ru1 C1 92.54(18)
C4 Ru1 C1 78.6(2)
C5 Ru1 C1 67.2(2)
N1 Ru1 C6 121.17(19)
C4 Ru1 C6 67.1(2)
C5 Ru1 C6 37.6(2)
C1 Ru1 C6 37.48(19)
N1 Ru1 C2 90.42(18)
C4 Ru1 C2 64.9(2)
C5 Ru1 C2 77.58(19)
C1 Ru1 C2 36.63(19)
C6 Ru1 C2 66.26(19)
N1 Ru1 C3 113.16(19)
C4 Ru1 C3 36.5(2)
C5 Ru1 C3 66.1(2)
C1 Ru1 C3 65.6(2)
C6 Ru1 C3 78.3(2)
C2 Ru1 C3 35.4(2)
N1 Ru1 P1 91.23(13)
C4 Ru1 P1 119.22(15)
C5 Ru1 P1 91.12(14)
C1 Ru1 P1 114.83(14)
C6 Ru1 P1 88.75(13)
C2 Ru1 P1 151.46(15)
C3 Ru1 P1 155.60(15)
N1 Ru1 Cl1 87.46(12)
C4 Ru1 Cl1 90.60(16)
C5 Ru1 Cl1 113.98(15)
C1 Ru1 Cl1 158.61(14)
C6 Ru1 Cl1 151.09(16)
C2 Ru1 Cl1 121.99(15)
C3 Ru1 Cl1 94.79(15)
P1 Ru1 Cl1 86.55(5)
O1 P1 C21 96.4(2)
O1 P1 C11 102.8(2)
C21 P1 C11 104.4(3)
O1 P1 Ru1 112.66(14)
C21 P1 Ru1 120.1(2)
C11 P1 Ru1 117.26(19)
C8 O1 P1 120.3(3)
C9 O2 C7 114.9(5)
C30 N1 Ru1 121.7(3)
C30 N1 H1B 106.9
Ru1 N1 H1B 106.9
C30 N1 H1C 106.9
Ru1 N1 H1C 106.9
H1B N1 H1C 106.7
C2 C1 C6 120.3(5)
C2 C1 Ru1 74.3(3)
C6 C1 Ru1 71.5(3)
C2 C1 H1A 119.7
C6 C1 H1A 119.7
Ru1 C1 H1A 119.7
C3 C2 C1 121.0(5)
C3 C2 Ru1 72.5(3)
C1 C2 Ru1 69.0(3)
C3 C2 H2A 118.7
C1 C2 H2A 118.7
Ru1 C2 H2A 118.7
C2 C3 C4 119.0(5)
C2 C3 Ru1 72.1(3)
C4 C3 Ru1 68.6(3)
C2 C3 H3A 119.8
C4 C3 H3A 119.8
Ru1 C3 H3A 119.8
C5 C4 C3 121.6(5)
C5 C4 Ru1 71.8(3)
C3 C4 Ru1 74.9(3)
C5 C4 H4A 119.0
C3 C4 H4A 119.0
Ru1 C4 H4A 119.0
C4 C5 C6 119.7(5)
C4 C5 Ru1 71.3(3)
C6 C5 Ru1 71.5(3)
C4 C5 H5A 119.7
C6 C5 H5A 119.7
Ru1 C5 H5A 119.7
C1 C6 C5 118.4(5)
C1 C6 C7 119.4(5)
C5 C6 C7 122.2(5)
C1 C6 Ru1 71.0(3)
C5 C6 Ru1 70.9(3)
C7 C6 Ru1 128.4(4)
O2 C7 C8 107.3(4)
O2 C7 C6 111.7(5)
C8 C7 C6 111.5(5)
O2 C7 H7A 108.8
C8 C7 H7A 108.8
C6 C7 H7A 108.8
O1 C8 C7 111.4(5)
O1 C8 H8A 109.4
C7 C8 H8A 109.4
O1 C8 H8B 109.4
C7 C8 H8B 109.4
H8A C8 H8B 108.0
O2 C9 H9A 109.5
O2 C9 H9B 109.5
H9A C9 H9B 109.5
O2 C9 H9C 109.5
H9A C9 H9C 109.5
H9B C9 H9C 109.5
C12 C11 C16 120.2(6)
C12 C11 P1 119.4(4)
C16 C11 P1 120.4(5)
C11 C12 C13 119.0(6)
C11 C12 H12A 120.5
C13 C12 H12A 120.5
C14 C13 C12 120.9(6)
C14 C13 H13A 119.5
C12 C13 H13A 119.5
C13 C14 C15 120.3(6)
C13 C14 H14A 119.8
C15 C14 H14A 119.8
C14 C15 C16 120.7(6)
C14 C15 H15A 119.6
C16 C15 H15A 119.6
C11 C16 C15 118.7(6)
C11 C16 H16A 120.6
C15 C16 H16A 120.6
C22 C21 C26 119.0(6)
C22 C21 P1 118.2(5)
C26 C21 P1 122.5(5)
C23 C22 C21 119.6(7)
C23 C22 H22A 120.2
C21 C22 H22A 120.2
C22 C23 C24 121.2(7)
C22 C23 H23A 119.4
C24 C23 H23A 119.4
C25 C24 C23 119.5(6)
C25 C24 H24A 120.3
C23 C24 H24A 120.3
C24 C25 C26 119.9(7)
C24 C25 H25A 120.1
C26 C25 H25A 120.1
C25 C26 C21 120.8(6)
C25 C26 H26A 119.6
C21 C26 H26A 119.6
C31 C30 N1 109.8(8)
C31 C30 C37 113.2(10)
N1 C30 C37 110.1(5)
N1 C30 C31A 113.9(13)
C37 C30 C31A 112(2)
C31 C30 H30A 107.9
N1 C30 H30A 107.9
C37 C30 H30A 107.8
C31A C30 H30A 104.8
C36 C31 C32 112.9(9)
C36 C31 C30 123.2(10)
C32 C31 C30 123.2(13)
C31 C32 C33 121.5(10)
C31 C32 H32 119.2
C33 C32 H32 119.2
C34 C33 C32 120.0(9)
C34 C33 H33 120.0
C32 C33 H33 120.0
C35 C34 C33 118.9(9)
C35 C34 H34 120.6
C33 C34 H34 120.6
C34 C35 C36 120.8(8)
C34 C35 H35 119.6
C36 C35 H35 119.6
C31 C36 C35 124.4(7)
C31 C36 H36 117.8
C35 C36 H36 117.8
C36A C31A C32A 114.6(17)
C36A C31A C30 130(2)
C32A C31A C30 113.6(14)
C33A C32A C31A 120.3(16)
C33A C32A H32A 119.9
C31A C32A H32A 119.9
C34A C33A C32A 119.6(16)
C34A C33A H33A 120.2
C32A C33A H33A 120.2
C33A C34A C35A 117.0(19)
C33A C34A H34A 121.5
C35A C34A H34A 121.5
C34A C35A C36A 116.7(18)
C34A C35A H35A 121.7
C36A C35A H35A 121.7
C31A C36A C35A 121.4(17)
C31A C36A H36A 119.3
C35A C36A H36A 119.3
C30 C37 H37A 109.5
C30 C37 H37B 109.5
H37A C37 H37B 109.5
C30 C37 H37C 109.5
H37A C37 H37C 109.5
H37B C37 H37C 109.5
F22 P2 F21 91.2(3)
F22 P2 F24 178.5(2)
F21 P2 F24 89.5(2)
F22 P2 F25 91.8(2)
F21 P2 F25 90.3(2)
F24 P2 F25 89.5(2)
F22 P2 F23 89.3(2)
F21 P2 F23 179.0(2)
F24 P2 F23 89.9(2)
F25 P2 F23 90.6(2)
F22 P2 F26 89.15(19)
F21 P2 F26 90.17(19)
F24 P2 F26 89.6(2)
F25 P2 F26 178.9(2)
F23 P2 F26 88.98(19)
C40 O40 H40 109.5
O40 C40 H40A 109.5
O40 C40 H40B 109.5
H40A C40 H40B 109.5
O40 C40 H40C 109.5
H40A C40 H40C 109.5
H40B C40 H40C 109.5

loop_
_geom_bond_atom_site_label_1
_geom_bond_atom_site_label_2
_geom_bond_distance
Ru1 N1 2.182(4)
Ru1 C4 2.208(5)
Ru1 C5 2.214(5)
Ru1 C1 2.215(5)
Ru1 C6 2.222(5)
Ru1 C2 2.284(5)
Ru1 C3 2.289(5)
Ru1 P1 2.2925(14)
Ru1 Cl1 2.4129(15)
P1 O1 1.625(4)
P1 C21 1.824(6)
P1 C11 1.826(6)
O1 C8 1.433(7)
O2 C9 1.416(8)
O2 C7 1.418(7)
N1 C30 1.506(7)
N1 H1B 0.9200
N1 H1C 0.9200
C1 C2 1.415(8)
C1 C6 1.426(7)
C1 H1A 1.0000
C2 C3 1.389(8)
C2 H2A 1.0000
C3 C4 1.411(8)
C3 H3A 1.0000
C4 C5 1.402(8)
C4 H4A 1.0000
C5 C6 1.429(8)
C5 H5A 1.0000
C6 C7 1.524(7)
C7 C8 1.506(8)
C7 H7A 1.0000
C8 H8A 0.9900
C8 H8B 0.9900
C9 H9A 0.9800
C9 H9B 0.9800
C9 H9C 0.9800
C11 C12 1.385(8)
C11 C16 1.397(8)
C12 C13 1.397(8)
C12 H12A 0.9500
C13 C14 1.361(9)
C13 H13A 0.9500
C14 C15 1.362(9)
C14 H14A 0.9500
C15 C16 1.401(9)
C15 H15A 0.9500
C16 H16A 0.9500
C21 C22 1.384(9)
C21 C26 1.393(9)
C22 C23 1.380(9)
C22 H22A 0.9500
C23 C24 1.380(11)
C23 H23A 0.9500
C24 C25 1.376(10)
C24 H24A 0.9500
C25 C26 1.380(9)
C25 H25A 0.9500
C26 H26A 0.9500
C30 C31 1.481(11)
C30 C37 1.507(9)
C30 C31A 1.60(2)
C30 H30A 1.0000
C31 C36 1.364(15)
C31 C32 1.390(15)
C32 C33 1.426(12)
C32 H32 0.9500
C33 C34 1.351(13)
C33 H33 0.9500
C34 C35 1.320(12)
C34 H34 0.9500
C35 C36 1.385(9)
C35 H35 0.9500
C36 H36 0.9500
C31A C36A 1.375(18)
C31A C32A 1.404(17)
C32A C33A 1.395(15)
C32A H32A 0.9500
C33A C34A 1.340(17)
C33A H33A 0.9500
C34A C35A 1.353(18)
C34A H34A 0.9500
C35A C36A 1.418(16)
C35A H35A 0.9500
C36A H36A 0.9500
C37 H37A 0.9800
C37 H37B 0.9800
C37 H37C 0.9800
P2 F22 1.587(4)
P2 F21 1.592(4)
P2 F24 1.596(4)
P2 F25 1.598(4)
P2 F23 1.606(4)
P2 F26 1.624(3)
O40 C40 1.342(12)
O40 H40 0.8400
C40 H40A 0.9800
C40 H40B 0.9800
C40 H40C 0.9800

loop_
_geom_hbond_atom_site_label_D
_geom_hbond_atom_site_label_H
_geom_hbond_atom_site_label_A
_geom_hbond_distance_DH
_geom_hbond_distance_HA
_geom_hbond_distance_DA
_geom_hbond_angle_DHA
N1 H1C F26 0.92 2.33 3.241(6) 172.3
N1 H1C F23 0.92 2.52 3.071(6) 118.7
O40 H40 Cl1 0.84 2.79 3.503(9) 144.2
